data_2237030
loop_
_publ_author_name
'Rinc\'on, Susana'
'Y\'epez, Rebeca'
'Ochoa, M. Eugenia'
'L\'opez, Yliana'
'Santillan, Rosa'
'Farf\'an, Norberto'

_publ_section_title
;
 (25<i>R</i>)-16\b-Acetoxy-3\b-bromo-23',26-epoxy-23',25-dimethyl-5\a-cholest-23,23'-en-6-one
 dichloromethane monosolvate
;
_journal_coeditor_code SU2514
_journal_issue 12
_journal_name_full 'Acta Crystallographica Section E'
_journal_page_first o3260
_journal_page_last o3261
_journal_paper_doi 10.1107/S1600536812043590
_journal_volume 68
_journal_year 2012
_chemical_formula_iupac 'C31 H45 Br O5, C H2 Cl2'
_chemical_formula_moiety 'C31 H45 Br O5, C H2 Cl2'
_chemical_formula_sum 'C32 H47 Br Cl2 O5'
_chemical_formula_weight 662.51
_chemical_melting_point 468(2)
_chemical_name_systematic
'(25<i>R</i>)-16\b-Acetoxy-3\b-bromo-23',26-epoxy-23',25-dimethyl-5\a-cholest-23,23'-en-6-one dichloromethane monosolvate'
_space_group_IT_number 19
_symmetry_cell_setting orthorhombic
_symmetry_space_group_name_Hall 'P 2ac 2ab'
_symmetry_space_group_name_H-M 'P 21 21 21'
_atom_sites_solution_hydrogens geom
_atom_sites_solution_primary direct
_atom_sites_solution_secondary difmap
_audit_creation_method SHELXL-97
_cell_angle_alpha 90.00
_cell_angle_beta 90.00
_cell_angle_gamma 90.00
_cell_formula_units_Z 4
_cell_length_a 7.44230(10)
_cell_length_b 15.6578(2)
_cell_length_c 26.8496(3)
_cell_measurement_reflns_used 600
_cell_measurement_temperature 293(2)
_cell_measurement_theta_max 28.70
_cell_measurement_theta_min 3.46
_cell_volume 3128.79(7)
_computing_cell_refinement 'SCALEPACK (Otwinowski & Minor, 1997)'
_computing_data_collection 'COLLECT (Nonius, 1999)'
_computing_data_reduction 'DENZO and SCALEPACK (Otwinowski & Minor, 1997)'
_computing_molecular_graphics 'PLATON (Spek, 2009)'
_computing_publication_material 'WinGX (Farrugia, 2012)'
_computing_structure_refinement 'SHELXL97 (Sheldrick, 2008)'
_computing_structure_solution 'SHELXS97 (Sheldrick 2008)'
_diffrn_ambient_temperature 293(2)
_diffrn_detector_area_resol_mean 9
_diffrn_measured_fraction_theta_full 0.985
_diffrn_measured_fraction_theta_max 0.985
_diffrn_measurement_device_type 'Nonius KappaCCD'
_diffrn_measurement_method '\f and \w scans'
_diffrn_radiation_monochromator graphite
_diffrn_radiation_source 'fine-focus sealed tube'
_diffrn_radiation_type MoK\a
_diffrn_radiation_wavelength 0.71073
_diffrn_reflns_av_R_equivalents 0.0883
_diffrn_reflns_av_sigmaI/netI 0.0647
_diffrn_reflns_limit_h_max 9
_diffrn_reflns_limit_h_min -9
_diffrn_reflns_limit_k_max 21
_diffrn_reflns_limit_k_min -20
_diffrn_reflns_limit_l_max 36
_diffrn_reflns_limit_l_min -36
_diffrn_reflns_number 37310
_diffrn_reflns_theta_full 28.70
_diffrn_reflns_theta_max 28.70
_diffrn_reflns_theta_min 3.46
_diffrn_standards_decay_% 5
_diffrn_standards_number 0
_exptl_absorpt_coefficient_mu 1.523
_exptl_absorpt_correction_type none
_exptl_crystal_colour colourless
_exptl_crystal_density_diffrn 1.406
_exptl_crystal_density_method 'not measured'
_exptl_crystal_description block
_exptl_crystal_F_000 1392
_exptl_crystal_size_max 0.15
_exptl_crystal_size_mid 0.10
_exptl_crystal_size_min 0.08
_refine_diff_density_max 0.745
_refine_diff_density_min -0.677
_refine_ls_abs_structure_details 'Flack (1983), 3453 Friedel pairs'
_refine_ls_abs_structure_Flack 0.031(13)
_refine_ls_extinction_coef 0.0038(10)
_refine_ls_extinction_expression Fc^*^=kFc[1+0.001xFc^2^\l^3^/sin(2\q)]^-1/4^
_refine_ls_extinction_method 'SHELXL97 (Sheldrick, 2008)'
_refine_ls_goodness_of_fit_ref 1.025
_refine_ls_hydrogen_treatment constr
_refine_ls_matrix_type full
_refine_ls_number_parameters 362
_refine_ls_number_reflns 7934
_refine_ls_number_restraints 0
_refine_ls_restrained_S_all 1.025
_refine_ls_R_factor_all 0.1038
_refine_ls_R_factor_gt 0.0683
_refine_ls_shift/su_max 0.000
_refine_ls_shift/su_mean 0.000
_refine_ls_structure_factor_coef Fsqd
_refine_ls_weighting_details 'calc w=1/[\s^2^(Fo^2^)+(0.0870P)^2^+3.6522P] where P=(Fo^2^+2Fc^2^)/3'
_refine_ls_weighting_scheme calc
_refine_ls_wR_factor_gt 0.1623
_refine_ls_wR_factor_ref 0.1809
_reflns_number_gt 5668
_reflns_number_total 7934
_reflns_threshold_expression I>2\s(I)
_cod_data_source_file su2514.cif
_cod_data_source_block I
_cod_database_code 2237030
_cod_database_fobs_code 2237030

loop_
_symmetry_equiv_pos_site_id
_symmetry_equiv_pos_as_xyz
1 x,y,z
2 1/2-x,-y,1/2+z
3 1/2+x,1/2-y,-z
4 -x,1/2+y,1/2-z

loop_
_atom_site_aniso_label
_atom_site_aniso_U_11
_atom_site_aniso_U_22
_atom_site_aniso_U_33
_atom_site_aniso_U_12
_atom_site_aniso_U_13
_atom_site_aniso_U_23
Br1 0.0619(3) 0.0273(2) 0.0649(3) -0.0021(2) -0.0020(3) 0.0035(2)
O6 0.046(2) 0.0369(18) 0.102(3) 0.0036(19) 0.017(2) -0.0094(18)
O16 0.0381(17) 0.0397(18) 0.051(2) -0.0033(14) 0.0011(15) 0.0094(15)
O22 0.066(2) 0.0364(18) 0.057(2) -0.0089(18) -0.018(2) 0.0031(16)
O26 0.160(6) 0.051(3) 0.114(4) -0.036(3) -0.010(4) 0.034(3)
O30 0.041(2) 0.101(4) 0.096(3) -0.006(2) -0.002(2) 0.044(3)
C1 0.033(2) 0.032(2) 0.053(3) -0.0008(19) 0.007(2) -0.0002(19)
C2 0.037(2) 0.036(2) 0.056(3) -0.008(2) 0.003(2) -0.001(2)
C3 0.050(3) 0.0244(18) 0.049(2) 0.0002(16) -0.007(2) -0.0020(19)
C4 0.044(3) 0.031(2) 0.057(3) 0.002(2) -0.007(2) 0.004(2)
C5 0.038(2) 0.029(2) 0.041(2) 0.0023(19) -0.007(2) -0.0004(18)
C6 0.034(2) 0.034(2) 0.062(3) 0.006(2) -0.006(2) -0.003(2)
C7 0.031(2) 0.036(2) 0.064(3) 0.0017(19) 0.001(2) 0.002(2)
C8 0.030(2) 0.034(2) 0.040(2) 0.0034(18) -0.0011(19) 0.0040(19)
C9 0.028(2) 0.0321(19) 0.041(2) -0.003(2) -0.004(2) 0.0025(16)
C10 0.029(2) 0.032(2) 0.040(2) -0.0030(16) -0.0012(17) 0.0006(17)
C11 0.029(2) 0.033(2) 0.061(3) 0.0011(17) 0.005(2) 0.003(2)
C12 0.029(2) 0.032(2) 0.059(3) -0.002(2) 0.005(2) 0.0023(18)
C13 0.028(2) 0.031(2) 0.040(2) 0.0033(16) 0.0020(18) 0.0032(17)
C14 0.032(2) 0.034(2) 0.042(2) 0.0021(18) -0.0021(19) 0.0067(19)
C15 0.033(2) 0.035(2) 0.058(3) 0.0007(19) 0.003(2) 0.009(2)
C16 0.032(2) 0.032(2) 0.043(2) -0.0039(18) -0.0040(19) 0.0086(18)
C17 0.032(2) 0.030(2) 0.041(2) -0.0015(18) -0.0055(19) 0.0051(18)
C18 0.040(2) 0.038(2) 0.050(3) 0.002(2) -0.012(2) 0.0044(19)
C19 0.046(3) 0.038(2) 0.050(3) 0.001(2) -0.005(2) -0.0005(19)
C20 0.034(2) 0.031(2) 0.051(3) -0.0049(18) -0.003(2) 0.0046(18)
C21 0.041(3) 0.033(2) 0.069(3) 0.004(2) 0.002(3) 0.001(2)
C22 0.046(3) 0.032(2) 0.041(2) 0.001(2) -0.003(2) -0.0031(19)
C23 0.071(4) 0.029(2) 0.050(3) -0.001(2) -0.001(3) 0.003(2)
C23A 0.092(5) 0.039(3) 0.063(4) -0.015(3) 0.006(4) 0.000(2)
C23B 0.083(5) 0.057(4) 0.119(6) -0.034(3) -0.003(4) 0.007(4)
C24 0.111(5) 0.035(3) 0.066(3) -0.009(4) -0.026(4) 0.010(2)
C25 0.135(7) 0.056(4) 0.098(5) -0.005(5) -0.048(5) 0.025(4)
C26 0.209(12) 0.062(5) 0.083(5) -0.015(6) -0.053(7) 0.033(4)
C27 0.188(11) 0.085(6) 0.136(8) -0.008(7) -0.084(8) 0.048(6)
C30 0.035(3) 0.045(3) 0.061(3) 0.002(2) 0.006(2) 0.008(2)
C31 0.072(4) 0.054(3) 0.058(3) 0.000(3) 0.012(3) 0.021(3)
Cl1 0.87(2) 0.186(5) 0.237(6) -0.123(9) 0.347(11) -0.054(4)
Cl2 0.547(19) 0.378(12) 0.269(8) 0.110(13) 0.089(11) 0.049(8)
C32 0.46(4) 0.134(13) 0.211(16) 0.07(2) 0.07(2) 0.087(13)

loop_
_atom_site_type_symbol
_atom_site_label
_atom_site_fract_x
_atom_site_fract_y
_atom_site_fract_z
_atom_site_U_iso_or_equiv
_atom_site_thermal_displace_type
_atom_site_occupancy
_atom_site_disorder_group
Br Br1 0.80129(8) 0.99071(3) 0.28226(2) 0.0514(2) Uani 1.000 -16
O O6 0.3019(5) 0.7718(2) 0.35688(17) 0.0616(13) Uani 1.000 -16
O O16 0.3802(5) 0.2944(2) 0.41187(13) 0.0429(11) Uani 1.000 -16
O O22 0.4244(5) 0.1706(2) 0.31163(14) 0.0531(11) Uani 1.000 -16
O O26 0.4238(10) -0.0251(3) 0.4188(2) 0.108(3) Uani 1.000 -16
O O30 0.0825(6) 0.2752(3) 0.41123(19) 0.0793(18) Uani 1.000 -16
C C1 0.8950(6) 0.7228(3) 0.29478(19) 0.0393(14) Uani 1.000 -16
C C2 0.9275(7) 0.8200(3) 0.2955(2) 0.0430(14) Uani 1.000 -16
C C3 0.7592(6) 0.8661(3) 0.27962(19) 0.0411(13) Uani 1.000 -16
C C4 0.5983(7) 0.8440(3) 0.3109(2) 0.0440(16) Uani 1.000 -16
C C5 0.5683(6) 0.7469(3) 0.31053(17) 0.0360(12) Uani 1.000 -16
C C6 0.4036(7) 0.7210(3) 0.3384(2) 0.0433(14) Uani 1.000 -16
C C7 0.3660(6) 0.6261(3) 0.3402(2) 0.0437(14) Uani 1.000 -16
C C8 0.5314(6) 0.5704(3) 0.35181(18) 0.0347(12) Uani 1.000 -16
C C9 0.6928(6) 0.5994(3) 0.31974(16) 0.0337(11) Uani 1.000 -16
C C10 0.7360(6) 0.6949(3) 0.32813(16) 0.0337(12) Uani 1.000 -16
C C11 0.8546(6) 0.5399(3) 0.3259(2) 0.0410(14) Uani 1.000 -16
C C12 0.8068(7) 0.4453(3) 0.31787(19) 0.0400(14) Uani 1.000 -16
C C13 0.6532(5) 0.4169(3) 0.35206(16) 0.0330(12) Uani 1.000 -16
C C14 0.4942(6) 0.4770(3) 0.34192(18) 0.0360(12) Uani 1.000 -16
C C15 0.3379(6) 0.4350(3) 0.3697(2) 0.0420(14) Uani 1.000 -16
C C16 0.3743(6) 0.3378(3) 0.36390(17) 0.0357(12) Uani 1.000 -16
C C17 0.5626(6) 0.3305(3) 0.33936(17) 0.0343(12) Uani 1.000 -16
C C18 0.7143(7) 0.4186(3) 0.40677(18) 0.0427(14) Uani 1.000 -16
C C19 0.7786(8) 0.7143(3) 0.38279(18) 0.0447(16) Uani 1.000 -16
C C20 0.6614(6) 0.2460(3) 0.35157(18) 0.0387(14) Uani 1.000 -16
C C21 0.8164(7) 0.2293(3) 0.3151(2) 0.0477(16) Uani 1.000 -16
C C22 0.5302(7) 0.1703(3) 0.34636(18) 0.0397(14) Uani 1.000 -16
C C23 0.5464(8) 0.1008(3) 0.3826(2) 0.0500(18) Uani 1.000 -16
C C23A 0.4238(10) 0.0378(4) 0.3836(2) 0.065(2) Uani 1.000 -16
C C23B 0.2656(11) 0.0256(5) 0.3511(3) 0.086(3) Uani 1.000 -16
C C24 0.7091(12) 0.0994(3) 0.4160(2) 0.071(2) Uani 1.000 -16
C C25 0.7367(14) 0.0126(5) 0.4400(3) 0.096(3) Uani 1.000 -16
C C26 0.5590(18) -0.0187(6) 0.4580(3) 0.118(5) Uani 1.000 -16
C C27 0.8847(18) 0.0162(7) 0.4812(4) 0.136(5) Uani 1.000 -16
C C30 0.2270(7) 0.2641(3) 0.4302(2) 0.0470(17) Uani 1.000 -16
C C31 0.2554(9) 0.2139(4) 0.4772(2) 0.0613(19) Uani 1.000 -16
Cl Cl1 0.6265(19) 0.2328(4) 0.0142(2) 0.431(7) Uani 1.000 -16
Cl Cl2 0.818(2) 0.3949(7) 0.0006(3) 0.398(8) Uani 1.000 -16
C C32 0.803(4) 0.3144(11) 0.0383(7) 0.268(15) Uani 1.000 -16
H H1A 1.00321 0.69403 0.30591 0.0472 Uiso 1.000 -16
H H1B 0.87157 0.70498 0.26080 0.0472 Uiso 1.000 -16
H H2A 0.96114 0.83786 0.32883 0.0512 Uiso 1.000 -16
H H2B 1.02524 0.83427 0.27310 0.0512 Uiso 1.000 -16
H H3 0.73308 0.85039 0.24504 0.0493 Uiso 1.000 -16
H H4A 0.49272 0.87253 0.29774 0.0527 Uiso 1.000 -16
H H4B 0.61698 0.86343 0.34475 0.0527 Uiso 1.000 -16
H H5 0.54770 0.73093 0.27571 0.0434 Uiso 1.000 -16
H H7A 0.31708 0.60855 0.30826 0.0525 Uiso 1.000 -16
H H7B 0.27497 0.61540 0.36525 0.0525 Uiso 1.000 -16
H H8 0.56241 0.57745 0.38705 0.0419 Uiso 1.000 -16
H H9 0.65452 0.59414 0.28495 0.0403 Uiso 1.000 -16
H H11A 0.90383 0.54698 0.35904 0.0490 Uiso 1.000 -16
H H11B 0.94678 0.55619 0.30214 0.0490 Uiso 1.000 -16
H H12A 0.77192 0.43659 0.28344 0.0479 Uiso 1.000 -16
H H12B 0.91193 0.41045 0.32438 0.0479 Uiso 1.000 -16
H H14 0.46691 0.47214 0.30632 0.0434 Uiso 1.000 -16
H H15A 0.22363 0.45060 0.35490 0.0502 Uiso 1.000 -16
H H15B 0.33747 0.45150 0.40454 0.0502 Uiso 1.000 -16
H H16 0.28301 0.31166 0.34246 0.0427 Uiso 1.000 -16
H H17 0.54264 0.33059 0.30329 0.0409 Uiso 1.000 -16
H H18A 0.61701 0.40056 0.42778 0.0639 Uiso 1.000 -16
H H18B 0.74936 0.47562 0.41564 0.0639 Uiso 1.000 -16
H H18C 0.81448 0.38073 0.41106 0.0639 Uiso 1.000 -16
H H19A 0.67965 0.69663 0.40329 0.0669 Uiso 1.000 -16
H H19B 0.79785 0.77454 0.38681 0.0669 Uiso 1.000 -16
H H19C 0.88495 0.68391 0.39254 0.0669 Uiso 1.000 -16
H H20 0.70800 0.24819 0.38568 0.0459 Uiso 1.000 -16
H H21A 0.90162 0.27518 0.31709 0.0720 Uiso 1.000 -16
H H21B 0.77002 0.22565 0.28182 0.0720 Uiso 1.000 -16
H H21C 0.87455 0.17653 0.32364 0.0720 Uiso 1.000 -16
H H23A 0.30428 0.02034 0.31711 0.1293 Uiso 1.000 -16
H H23B 0.18680 0.07382 0.35421 0.1293 Uiso 1.000 -16
H H23C 0.20303 -0.02535 0.36083 0.1293 Uiso 1.000 -16
H H24A 0.69499 0.14216 0.44181 0.0850 Uiso 1.000 -16
H H24B 0.81472 0.11404 0.39661 0.0850 Uiso 1.000 -16
H H25 0.77821 -0.02680 0.41402 0.1156 Uiso 1.000 -16
H H26A 0.57485 -0.07443 0.47309 0.1415 Uiso 1.000 -16
H H26B 0.51536 0.01984 0.48356 0.1415 Uiso 1.000 -16
H H27A 0.99494 0.03671 0.46697 0.2046 Uiso 1.000 -16
H H27B 0.90312 -0.03990 0.49463 0.2046 Uiso 1.000 -16
H H27C 0.84698 0.05413 0.50726 0.2046 Uiso 1.000 -16
H H31A 0.38116 0.21255 0.48510 0.0921 Uiso 1.000 -16
H H31B 0.21244 0.15658 0.47259 0.0921 Uiso 1.000 -16
H H31C 0.19064 0.24032 0.50403 0.0921 Uiso 1.000 -16
H H32A 0.76877 0.33433 0.07112 0.3239 Uiso 1.000 -16
H H32B 0.91948 0.28676 0.04100 0.3239 Uiso 1.000 -16

loop_
_atom_type_symbol
_atom_type_description
_atom_type_scat_dispersion_real
_atom_type_scat_dispersion_imag
_atom_type_scat_source
C C 0.0033 0.0016 'International Tables Vol C Tables 4.2.6.8 and 6.1.1.4'
H H 0.0000 0.0000 'International Tables Vol C Tables 4.2.6.8 and 6.1.1.4'
Br Br -0.2901 2.4595 'International Tables Vol C Tables 4.2.6.8 and 6.1.1.4'
Cl Cl 0.1484 0.1585 'International Tables Vol C Tables 4.2.6.8 and 6.1.1.4'
O O 0.0106 0.0060 'International Tables Vol C Tables 4.2.6.8 and 6.1.1.4'

loop_
_geom_angle_atom_site_label_1
_geom_angle_atom_site_label_2
_geom_angle_atom_site_label_3
_geom_angle
_geom_angle_publ_flag
C16 O16 C30 117.9(4) no
C23A O26 C26 116.7(6) no
C2 C1 C10 113.1(4) no
C1 C2 C3 109.8(4) no
Br1 C3 C2 109.3(3) no
Br1 C3 C4 109.5(3) no
C2 C3 C4 113.2(4) no
C3 C4 C5 109.9(4) no
C4 C5 C6 112.6(4) no
C4 C5 C10 113.4(4) no
C6 C5 C10 111.3(4) no
O6 C6 C5 122.9(4) no
O6 C6 C7 121.3(5) no
C5 C6 C7 115.8(4) no
C6 C7 C8 114.5(4) no
C7 C8 C9 110.0(4) no
C7 C8 C14 111.5(4) no
C9 C8 C14 109.2(4) no
C8 C9 C10 111.4(4) no
C8 C9 C11 111.8(4) no
C10 C9 C11 114.2(4) no
C1 C10 C5 106.8(4) no
C1 C10 C9 110.4(4) no
C1 C10 C19 109.9(4) no
C5 C10 C9 107.1(4) no
C5 C10 C19 110.6(4) no
C9 C10 C19 112.0(4) no
C9 C11 C12 112.9(4) no
C11 C12 C13 111.6(4) no
C12 C13 C14 106.9(4) no
C12 C13 C17 116.5(4) no
C12 C13 C18 110.3(4) no
C14 C13 C17 99.2(3) no
C14 C13 C18 112.7(4) no
C17 C13 C18 110.7(4) no
C8 C14 C13 114.9(4) no
C8 C14 C15 118.0(4) no
C13 C14 C15 103.6(4) no
C14 C15 C16 103.9(4) no
O16 C16 C15 111.9(4) no
O16 C16 C17 108.3(4) no
C15 C16 C17 105.8(4) no
C13 C17 C16 103.6(4) no
C13 C17 C20 119.5(4) no
C16 C17 C20 113.7(4) no
C17 C20 C21 111.5(4) no
C17 C20 C22 109.7(4) no
C21 C20 C22 106.7(4) no
O22 C22 C20 118.4(4) no
O22 C22 C23 124.3(5) no
C20 C22 C23 117.3(4) no
C22 C23 C23A 120.2(5) no
C22 C23 C24 118.2(5) no
C23A C23 C24 121.5(5) no
O26 C23A C23 122.9(6) no
O26 C23A C23B 108.4(6) no
C23 C23A C23B 128.6(6) no
C23 C24 C25 112.0(6) no
C24 C25 C26 108.2(8) no
C24 C25 C27 111.3(7) no
C26 C25 C27 114.1(8) no
O26 C26 C25 113.6(7) no
O16 C30 O30 124.0(5) no
O16 C30 C31 112.2(5) no
O30 C30 C31 123.9(5) no
C2 C1 H1A 109.00 no
C2 C1 H1B 109.00 no
C10 C1 H1A 109.00 no
C10 C1 H1B 109.00 no
H1A C1 H1B 108.00 no
C1 C2 H2A 110.00 no
C1 C2 H2B 110.00 no
C3 C2 H2A 110.00 no
C3 C2 H2B 110.00 no
H2A C2 H2B 108.00 no
Br1 C3 H3 108.00 no
C2 C3 H3 108.00 no
C4 C3 H3 108.00 no
C3 C4 H4A 110.00 no
C3 C4 H4B 110.00 no
C5 C4 H4A 110.00 no
C5 C4 H4B 110.00 no
H4A C4 H4B 108.00 no
C4 C5 H5 106.00 no
C6 C5 H5 106.00 no
C10 C5 H5 106.00 no
C6 C7 H7A 109.00 no
C6 C7 H7B 109.00 no
C8 C7 H7A 109.00 no
C8 C7 H7B 109.00 no
H7A C7 H7B 108.00 no
C7 C8 H8 109.00 no
C9 C8 H8 109.00 no
C14 C8 H8 109.00 no
C8 C9 H9 106.00 no
C10 C9 H9 106.00 no
C11 C9 H9 106.00 no
C9 C11 H11A 109.00 no
C9 C11 H11B 109.00 no
C12 C11 H11A 109.00 no
C12 C11 H11B 109.00 no
H11A C11 H11B 108.00 no
C11 C12 H12A 109.00 no
C11 C12 H12B 109.00 no
C13 C12 H12A 109.00 no
C13 C12 H12B 109.00 no
H12A C12 H12B 108.00 no
C8 C14 H14 107.00 no
C13 C14 H14 107.00 no
C15 C14 H14 107.00 no
C14 C15 H15A 111.00 no
C14 C15 H15B 111.00 no
C16 C15 H15A 111.00 no
C16 C15 H15B 111.00 no
H15A C15 H15B 109.00 no
O16 C16 H16 110.00 no
C15 C16 H16 110.00 no
C17 C16 H16 110.00 no
C13 C17 H17 106.00 no
C16 C17 H17 106.00 no
C20 C17 H17 106.00 no
C13 C18 H18A 109.00 no
C13 C18 H18B 109.00 no
C13 C18 H18C 109.00 no
H18A C18 H18B 109.00 no
H18A C18 H18C 109.00 no
H18B C18 H18C 109.00 no
C10 C19 H19A 109.00 no
C10 C19 H19B 109.00 no
C10 C19 H19C 109.00 no
H19A C19 H19B 109.00 no
H19A C19 H19C 109.00 no
H19B C19 H19C 109.00 no
C17 C20 H20 110.00 no
C21 C20 H20 110.00 no
C22 C20 H20 110.00 no
C20 C21 H21A 109.00 no
C20 C21 H21B 109.00 no
C20 C21 H21C 109.00 no
H21A C21 H21B 110.00 no
H21A C21 H21C 109.00 no
H21B C21 H21C 109.00 no
C23A C23B H23A 109.00 no
C23A C23B H23B 109.00 no
C23A C23B H23C 109.00 no
H23A C23B H23B 109.00 no
H23A C23B H23C 109.00 no
H23B C23B H23C 109.00 no
C23 C24 H24A 109.00 no
C23 C24 H24B 109.00 no
C25 C24 H24A 109.00 no
C25 C24 H24B 109.00 no
H24A C24 H24B 108.00 no
C24 C25 H25 108.00 no
C26 C25 H25 108.00 no
C27 C25 H25 108.00 no
O26 C26 H26A 109.00 no
O26 C26 H26B 109.00 no
C25 C26 H26A 109.00 no
C25 C26 H26B 109.00 no
H26A C26 H26B 108.00 no
C25 C27 H27A 109.00 no
C25 C27 H27B 110.00 no
C25 C27 H27C 109.00 no
H27A C27 H27B 109.00 no
H27A C27 H27C 109.00 no
H27B C27 H27C 110.00 no
C30 C31 H31A 110.00 no
C30 C31 H31B 110.00 no
C30 C31 H31C 110.00 no
H31A C31 H31B 109.00 no
H31A C31 H31C 109.00 no
H31B C31 H31C 109.00 no
Cl1 C32 Cl2 110.5(13) no
Cl1 C32 H32A 110.00 no
Cl1 C32 H32B 110.00 no
Cl2 C32 H32A 110.00 no
Cl2 C32 H32B 109.00 no
H32A C32 H32B 108.00 no

loop_
_geom_bond_atom_site_label_1
_geom_bond_atom_site_label_2
_geom_bond_distance
_geom_bond_publ_flag
Br1 C3 1.977(5) no
Cl1 C32 1.94(3) no
Cl2 C32 1.62(2) no
O6 C6 1.205(6) no
O16 C30 1.329(6) no
O16 C16 1.457(6) no
O22 C22 1.221(6) no
O26 C23A 1.365(8) no
O26 C26 1.460(13) no
O30 C30 1.203(7) no
C1 C10 1.547(6) no
C1 C2 1.541(7) no
C2 C3 1.507(7) no
C3 C4 1.503(7) no
C4 C5 1.537(7) no
C5 C6 1.492(7) no
C5 C10 1.563(6) no
C6 C7 1.513(7) no
C7 C8 1.541(6) no
C8 C14 1.512(7) no
C8 C9 1.546(6) no
C9 C10 1.546(7) no
C9 C11 1.531(6) no
C10 C19 1.532(7) no
C11 C12 1.539(7) no
C12 C13 1.532(7) no
C13 C18 1.538(6) no
C13 C14 1.536(6) no
C13 C17 1.550(6) no
C14 C15 1.530(7) no
C15 C16 1.554(7) no
C16 C17 1.553(6) no
C17 C20 1.549(7) no
C20 C22 1.542(7) no
C20 C21 1.536(7) no
C22 C23 1.465(7) no
C23 C24 1.507(10) no
C23 C23A 1.344(9) no
C23A C23B 1.478(11) no
C24 C25 1.518(9) no
C25 C27 1.562(15) no
C25 C26 1.491(16) no
C30 C31 1.502(8) no
C1 H1A 0.9700 no
C1 H1B 0.9700 no
C2 H2B 0.9700 no
C2 H2A 0.9700 no
C3 H3 0.9800 no
C4 H4B 0.9700 no
C4 H4A 0.9700 no
C5 H5 0.9800 no
C7 H7B 0.9700 no
C7 H7A 0.9700 no
C8 H8 0.9800 no
C9 H9 0.9800 no
C11 H11B 0.9700 no
C11 H11A 0.9700 no
C12 H12B 0.9700 no
C12 H12A 0.9700 no
C14 H14 0.9800 no
C15 H15B 0.9700 no
C15 H15A 0.9700 no
C16 H16 0.9800 no
C17 H17 0.9800 no
C18 H18B 0.9600 no
C18 H18A 0.9600 no
C18 H18C 0.9600 no
C19 H19B 0.9600 no
C19 H19C 0.9600 no
C19 H19A 0.9600 no
C20 H20 0.9800 no
C21 H21B 0.9600 no
C21 H21A 0.9600 no
C21 H21C 0.9600 no
C23B H23C 0.9600 no
C23B H23B 0.9600 no
C23B H23A 0.9600 no
C24 H24A 0.9700 no
C24 H24B 0.9700 no
C25 H25 0.9800 no
C26 H26A 0.9700 no
C26 H26B 0.9700 no
C27 H27B 0.9600 no
C27 H27C 0.9600 no
C27 H27A 0.9600 no
C31 H31C 0.9600 no
C31 H31A 0.9600 no
C31 H31B 0.9600 no
C32 H32A 0.9700 no
C32 H32B 0.9700 no

loop_
_geom_hbond_atom_site_label_D
_geom_hbond_atom_site_label_H
_geom_hbond_atom_site_label_A
_geom_hbond_site_symmetry_A
_geom_hbond_distance_DH
_geom_hbond_distance_HA
_geom_hbond_distance_DA
_geom_hbond_angle_DHA
_geom_hbond_publ_flag
C5 H5 O22 4_655 0.98 2.54 3.491(6) 165 yes
C18 H18C O30 1_655 0.96 2.59 3.545(7) 173 yes
C27 H27B Cl2 4_745 0.96 2.32 2.957(18) 124 yes
C32 H32A O6 4_645 0.97 2.23 3.00(2) 135 yes
C32 H32B Cl1 3_555 0.97 2.16 2.89(3) 130 yes

loop_
_geom_torsion_atom_site_label_1
_geom_torsion_atom_site_label_2
_geom_torsion_atom_site_label_3
_geom_torsion_atom_site_label_4
_geom_torsion
_geom_torsion_publ_flag
C30 O16 C16 C17 -154.6(4) no
C30 O16 C16 C15 89.2(5) no
C16 O16 C30 O30 -5.1(7) no
C16 O16 C30 C31 174.6(4) no
C23A O26 C26 C25 -38.4(10) no
C26 O26 C23A C23B -173.4(7) no
C26 O26 C23A C23 3.5(10) no
C2 C1 C10 C19 -64.4(5) no
C2 C1 C10 C9 171.6(4) no
C10 C1 C2 C3 -57.2(5) no
C2 C1 C10 C5 55.6(5) no
C1 C2 C3 Br1 178.7(3) no
C1 C2 C3 C4 56.4(6) no
C2 C3 C4 C5 -55.9(5) no
Br1 C3 C4 C5 -178.1(3) no
C3 C4 C5 C10 56.0(5) no
C3 C4 C5 C6 -176.5(4) no
C4 C5 C6 C7 -179.4(4) no
C6 C5 C10 C1 176.6(4) no
C4 C5 C6 O6 3.4(7) no
C10 C5 C6 O6 132.0(5) no
C6 C5 C10 C9 58.4(5) no
C6 C5 C10 C19 -63.9(5) no
C4 C5 C10 C19 64.3(5) no
C4 C5 C10 C9 -173.4(4) no
C10 C5 C6 C7 -50.7(6) no
C4 C5 C10 C1 -55.2(5) no
O6 C6 C7 C8 -137.9(5) no
C5 C6 C7 C8 44.8(6) no
C6 C7 C8 C9 -46.2(6) no
C6 C7 C8 C14 -167.5(4) no
C7 C8 C9 C11 -173.9(4) no
C14 C8 C9 C10 179.6(4) no
C7 C8 C14 C13 179.4(4) no
C14 C8 C9 C11 -51.3(5) no
C7 C8 C14 C15 -57.9(6) no
C7 C8 C9 C10 57.0(5) no
C9 C8 C14 C13 57.7(5) no
C9 C8 C14 C15 -179.6(4) no
C11 C9 C10 C1 53.5(5) no
C8 C9 C10 C19 58.5(5) no
C11 C9 C10 C19 -69.3(5) no
C11 C9 C10 C5 169.3(4) no
C8 C9 C10 C5 -62.9(4) no
C8 C9 C10 C1 -178.7(4) no
C10 C9 C11 C12 179.4(4) no
C8 C9 C11 C12 51.8(5) no
C9 C11 C12 C13 -55.2(5) no
C11 C12 C13 C17 166.1(4) no
C11 C12 C13 C18 -66.6(5) no
C11 C12 C13 C14 56.3(5) no
C18 C13 C14 C8 61.4(5) no
C18 C13 C14 C15 -68.8(5) no
C12 C13 C17 C16 -157.1(4) no
C12 C13 C17 C20 75.2(5) no
C14 C13 C17 C16 -42.9(4) no
C18 C13 C17 C16 75.8(4) no
C12 C13 C14 C15 169.9(4) no
C18 C13 C17 C20 -51.9(5) no
C12 C13 C14 C8 -60.0(5) no
C14 C13 C17 C20 -170.6(4) no
C17 C13 C14 C8 178.6(4) no
C17 C13 C14 C15 48.4(4) no
C13 C14 C15 C16 -35.0(5) no
C8 C14 C15 C16 -163.2(4) no
C14 C15 C16 O16 125.2(4) no
C14 C15 C16 C17 7.5(5) no
C15 C16 C17 C13 22.3(4) no
C15 C16 C17 C20 153.6(4) no
O16 C16 C17 C20 33.4(5) no
O16 C16 C17 C13 -97.8(4) no
C13 C17 C20 C21 -74.3(5) no
C16 C17 C20 C21 162.8(4) no
C13 C17 C20 C22 167.7(4) no
C16 C17 C20 C22 44.8(5) no
C17 C20 C22 C23 -142.1(4) no
C21 C20 C22 C23 97.0(5) no
C21 C20 C22 O22 -80.6(5) no
C17 C20 C22 O22 40.4(6) no
O22 C22 C23 C23A -10.1(8) no
C20 C22 C23 C24 -11.3(7) no
O22 C22 C23 C24 166.2(5) no
C20 C22 C23 C23A 172.5(5) no
C24 C23 C23A O26 9.0(9) no
C24 C23 C23A C23B -174.8(6) no
C22 C23 C23A C23B 1.3(10) no
C22 C23 C23A O26 -174.9(6) no
C23A C23 C24 C25 13.2(9) no
C22 C23 C24 C25 -163.0(6) no
C23 C24 C25 C26 -44.2(8) no
C23 C24 C25 C27 -170.3(7) no
C24 C25 C26 O26 57.9(9) no
C27 C25 C26 O26 -177.7(7) no

loop_
_cod_related_entry_id
_cod_related_entry_database
_cod_related_entry_code
1 ChemSpider 30658258
